data_7246840
loop_
_publ_author_name
'Andrienko, Irina V.'
'Rakhmanova, Mariana I.'
'Samsonenko, Denis G.'
'Kovalenko, Ekaterina A.'

_publ_section_title
;
 Supramolecular lanthanide assemblies with cucurbit[6]uril: from synthesis
 and crystal structure to application
;
_journal_issue 23
_journal_name_full CrystEngComm
_journal_page_first 3460
_journal_page_last 3471
_journal_paper_doi 10.1039/D3CE00301A
_journal_volume 25
_journal_year 2023
_chemical_formula_sum 'C36 H69 Eu2 N31 O49'
_chemical_formula_weight 2024.14
_space_group_crystal_system triclinic
_space_group_IT_number 2
_space_group_name_Hall '-P 1'
_space_group_name_H-M_alt 'P -1'
_atom_sites_solution_hydrogens mixed
_atom_sites_solution_primary dual
_atom_sites_solution_secondary difmap
_audit_creation_method SHELXL-2018/3
_audit_update_record
;
2023-03-09 deposited with the CCDC.	2023-05-25 downloaded from the CCDC.
;
_cell_angle_alpha 73.8067(11)
_cell_angle_beta 87.3433(11)
_cell_angle_gamma 87.7224(11)
_cell_formula_units_Z 2
_cell_length_a 13.42009(18)
_cell_length_b 14.43599(18)
_cell_length_c 18.2561(2)
_cell_measurement_reflns_used 26938
_cell_measurement_temperature 140(2)
_cell_measurement_theta_max 28.59
_cell_measurement_theta_min 2.17
_cell_volume 3391.50(7)
_computing_cell_refinement 'CrysAlisPro 1.171.41.123a (Rigaku OD, 2022)'
_computing_data_collection 'CrysAlisPro 1.171.41.123a (Rigaku OD, 2022)'
_computing_data_reduction 'CrysAlisPro 1.171.41.123a (Rigaku OD, 2022)'
_computing_molecular_graphics 'ShelXle (H\"ubschle, 2011)'
_computing_publication_material 'CIFTAB (Sheldrick, 2015)'
_computing_structure_refinement 'SHELXL-2018 (Sheldrick, 2015)'
_computing_structure_solution 'SHELXT-2018 (Sheldrick, 2015)'
_diffrn_ambient_temperature 140(2)
_diffrn_detector 'CCD plate'
_diffrn_detector_area_resol_mean 10.6
_diffrn_detector_type AtlasS2
_diffrn_measured_fraction_theta_full 1.000
_diffrn_measured_fraction_theta_max 0.907
_diffrn_measurement_device 'four-circle diffractometer'
_diffrn_measurement_device_type 'New Xcalibur, AtlasS2'
_diffrn_measurement_method '\w scans'
_diffrn_radiation_monochromator graphite
_diffrn_radiation_probe x-ray
_diffrn_radiation_source 'fine-focus sealed tube'
_diffrn_radiation_type MoK\a
_diffrn_radiation_wavelength 0.71073
_diffrn_reflns_av_R_equivalents 0.0233
_diffrn_reflns_av_unetI/netI 0.0273
_diffrn_reflns_Laue_measured_fraction_full 1.000
_diffrn_reflns_Laue_measured_fraction_max 0.907
_diffrn_reflns_limit_h_max 17
_diffrn_reflns_limit_h_min -17
_diffrn_reflns_limit_k_max 18
_diffrn_reflns_limit_k_min -19
_diffrn_reflns_limit_l_max 24
_diffrn_reflns_limit_l_min -24
_diffrn_reflns_number 46829
_diffrn_reflns_point_group_measured_fraction_full 1.000
_diffrn_reflns_point_group_measured_fraction_max 0.907
_diffrn_reflns_theta_full 25.242
_diffrn_reflns_theta_max 28.742
_diffrn_reflns_theta_min 1.879
_diffrn_source 'sealed X-ray tube'
_exptl_absorpt_coefficient_mu 1.973
_exptl_absorpt_correction_T_max 1.00000
_exptl_absorpt_correction_T_min 0.92948
_exptl_absorpt_correction_type multi-scan
_exptl_absorpt_process_details
;
CrysAlisPro 1.171.41.123a (Rigaku Oxford Diffraction, 2022)
Empirical absorption correction using spherical harmonics,
implemented in SCALE3 ABSPACK scaling algorithm.
;
_exptl_crystal_colour colorless
_exptl_crystal_density_diffrn 1.982
_exptl_crystal_description block
_exptl_crystal_F_000 2040
_exptl_crystal_size_max 0.21
_exptl_crystal_size_mid 0.20
_exptl_crystal_size_min 0.11
_refine_diff_density_max 0.790
_refine_diff_density_min -0.651
_refine_diff_density_rms 0.084
_refine_ls_extinction_method none
_refine_ls_goodness_of_fit_ref 1.083
_refine_ls_hydrogen_treatment mixed
_refine_ls_matrix_type full
_refine_ls_number_parameters 1270
_refine_ls_number_reflns 15953
_refine_ls_number_restraints 380
_refine_ls_restrained_S_all 1.086
_refine_ls_R_factor_all 0.0302
_refine_ls_R_factor_gt 0.0248
_refine_ls_shift/su_max 0.003
_refine_ls_shift/su_mean 0.000
_refine_ls_structure_factor_coef Fsqd
_refine_ls_weighting_details 'w=1/[\s^2^(Fo^2^)+(0.0166P)^2^+5.1611P] where P=(Fo^2^+2Fc^2^)/3'
_refine_ls_weighting_scheme calc
_refine_ls_wR_factor_gt 0.0549
_refine_ls_wR_factor_ref 0.0564
_reflns_Friedel_coverage 0.000
_reflns_number_gt 14217
_reflns_number_total 15953
_reflns_threshold_expression 'I > 2\s(I)'
_cod_data_source_file d3ce00301a2.cif
_cod_data_source_block km777-5
_cod_depositor_comments 'Adding full bibliography for 7246836--7246844.cif.'
_cod_database_code 7246840
_shelx_shelxl_version_number 2018/3
_shelx_space_group_comment
;
The symmetry employed for this shelxl refinement is uniquely defined
by the following loop, which should always be used as a source of
symmetry information in preference to the above space-group names.
They are only intended as comments.
;
_shelx_estimated_absorpt_t_min 0.682
_shelx_estimated_absorpt_t_max 0.812

loop_
_space_group_symop_operation_xyz
'x, y, z'
'-x, -y, -z'

loop_
_atom_site_label
_atom_site_type_symbol
_atom_site_fract_x
_atom_site_fract_y
_atom_site_fract_z
_atom_site_U_iso_or_equiv
_atom_site_adp_type
_atom_site_occupancy
_atom_site_site_symmetry_order
_atom_site_calc_flag
_atom_site_refinement_flags_posn
_atom_site_refinement_flags_adp
_atom_site_refinement_flags_occupancy
_atom_site_disorder_assembly
_atom_site_disorder_group
Eu1 Eu 0.95224(2) 0.91746(2) 0.22472(2) 0.01130(3) Uani 1 1 d . . . . .
O11M O 0.78669(13) 0.83970(14) 0.24415(11) 0.0210(4) Uani 1 1 d D . . . .
H111 H 0.7859(19) 0.7808(8) 0.2683(16) 0.025 Uiso 1 1 d D U . . .
H112 H 0.7310(12) 0.8667(16) 0.2490(17) 0.025 Uiso 1 1 d D U . . .
O12M O 0.99055(14) 0.75851(13) 0.21122(10) 0.0175(4) Uani 1 1 d D . . . .
H121 H 0.9462(16) 0.7167(16) 0.2268(14) 0.021 Uiso 1 1 d D U . . .
H122 H 1.0157(19) 0.7534(19) 0.1690(10) 0.021 Uiso 1 1 d D U . . .
O13M O 1.08718(14) 0.92554(15) 0.12978(11) 0.0239(4) Uani 1 1 d D . . . .
H131 H 1.1475(10) 0.935(2) 0.1361(15) 0.029 Uiso 1 1 d D U . . .
H132 H 1.0834(19) 0.909(2) 0.0887(11) 0.029 Uiso 1 1 d D U . . .
O14M O 1.00548(14) 1.08384(13) 0.18840(10) 0.0195(4) Uani 1 1 d D . . . .
H141 H 1.003(2) 1.1209(17) 0.1437(7) 0.023 Uiso 1 1 d D U . . .
H142 H 1.0411(19) 1.1076(18) 0.2150(12) 0.023 Uiso 1 1 d D U . . .
O15M O 0.87366(16) 0.99710(14) 0.31154(12) 0.0283(5) Uani 1 1 d D . . . .
H151 H 0.8286(16) 0.9695(16) 0.3439(15) 0.034 Uiso 1 1 d D U . . .
H152 H 0.860(2) 1.0571(7) 0.2972(17) 0.034 Uiso 1 1 d D U . . .
N1 N 0.81915(16) 0.97399(15) 0.09667(12) 0.0178(4) Uani 1 1 d . . . . .
O11N O 0.82169(13) 1.02003(13) 0.14650(10) 0.0187(4) Uani 1 1 d . . . . .
O12N O 0.88615(14) 0.91043(13) 0.09810(10) 0.0205(4) Uani 1 1 d . . . . .
O13N O 0.75211(15) 0.98994(14) 0.05057(12) 0.0281(5) Uani 1 1 d . . . . .
O11 O 1.10499(12) 0.91549(12) 0.28607(10) 0.0151(4) Uani 1 1 d . . . . .
O12 O 1.29010(13) 0.83040(13) 0.59563(10) 0.0181(4) Uani 1 1 d D . . . .
C11 C 1.17194(17) 0.88399(17) 0.33145(13) 0.0121(5) Uani 1 1 d . . . . .
C12 C 1.28720(17) 0.83065(17) 0.52891(14) 0.0136(5) Uani 1 1 d . . . . .
C13 C 1.31794(17) 0.87700(17) 0.39694(13) 0.0119(5) Uani 1 1 d . . . . .
H13 H 1.384258 0.875760 0.369850 0.014 Uiso 1 1 calc R U . . .
C14 C 1.27082(17) 0.77635(17) 0.42074(13) 0.0122(5) Uani 1 1 d . . . . .
H14 H 1.318389 0.725175 0.411805 0.015 Uiso 1 1 calc R U . . .
N11 N 1.24460(15) 0.93740(14) 0.34699(11) 0.0122(4) Uani 1 1 d . . . . .
N12 N 1.18589(15) 0.79035(14) 0.37224(11) 0.0125(4) Uani 1 1 d . . . . .
N13 N 1.24633(15) 0.76190(15) 0.50161(11) 0.0136(4) Uani 1 1 d . . . . .
N14 N 1.32688(15) 0.89927(15) 0.46798(11) 0.0130(4) Uani 1 1 d . . . . .
C15 C 1.12016(17) 0.71389(17) 0.37094(13) 0.0124(5) Uani 1 1 d . . . . .
H15A H 1.091251 0.728572 0.319910 0.015 Uiso 1 1 calc R U . . .
H15B H 1.159743 0.652772 0.378923 0.015 Uiso 1 1 calc R U . . .
C16 C 1.20972(17) 0.67272(17) 0.55238(13) 0.0139(5) Uani 1 1 d . . . . .
H16A H 1.234212 0.665027 0.604126 0.017 Uiso 1 1 calc R U . . .
H16B H 1.237209 0.617884 0.534444 0.017 Uiso 1 1 calc R U . . .
O21 O 0.92702(13) 0.80476(13) 0.35353(10) 0.0162(4) Uani 1 1 d . . . . .
O22 O 1.07611(13) 0.68535(13) 0.67876(10) 0.0179(4) Uani 1 1 d . . . . .
C21 C 0.95052(17) 0.74762(17) 0.41433(13) 0.0122(5) Uani 1 1 d . . . . .
C22 C 1.04534(18) 0.67300(17) 0.62020(14) 0.0137(5) Uani 1 1 d . . . . .
C23 C 1.04484(17) 0.63588(17) 0.50397(13) 0.0120(5) Uani 1 1 d . . . . .
H23 H 1.066358 0.569073 0.503081 0.014 Uiso 1 1 calc R U . . .
C24 C 0.93578(17) 0.63956(17) 0.53586(13) 0.0125(5) Uani 1 1 d . . . . .
H24 H 0.901667 0.577395 0.541853 0.015 Uiso 1 1 calc R U . . .
N21 N 1.04034(15) 0.70071(15) 0.42791(11) 0.0129(4) Uani 1 1 d . . . . .
N22 N 0.88961(15) 0.71923(15) 0.47749(11) 0.0131(4) Uani 1 1 d . . . . .
N23 N 0.94811(15) 0.65797(15) 0.60829(11) 0.0130(4) Uani 1 1 d . . . . .
N24 N 1.10140(15) 0.66936(15) 0.55676(11) 0.0136(4) Uani 1 1 d . . . . .
C25 C 0.78201(17) 0.73753(18) 0.47440(14) 0.0139(5) Uani 1 1 d . . . . .
H25A H 0.764279 0.764544 0.420411 0.017 Uiso 1 1 calc R U . . .
H25B H 0.748037 0.675409 0.494457 0.017 Uiso 1 1 calc R U . . .
C26 C 0.86644(18) 0.66342(17) 0.66149(14) 0.0140(5) Uani 1 1 d . . . . .
H26A H 0.892571 0.649866 0.713367 0.017 Uiso 1 1 calc R U . . .
H26B H 0.818301 0.612953 0.662141 0.017 Uiso 1 1 calc R U . . .
O31 O 0.71487(13) 0.93586(13) 0.41523(10) 0.0175(4) Uani 1 1 d D . . . .
O32 O 0.89100(13) 0.82128(13) 0.72705(10) 0.0186(4) Uani 1 1 d . . . . .
C31 C 0.71063(17) 0.89394(18) 0.48410(14) 0.0137(5) Uani 1 1 d . . . . .
C32 C 0.82587(18) 0.82335(17) 0.68175(13) 0.0137(5) Uani 1 1 d . . . . .
C33 C 0.72572(17) 0.77342(17) 0.59929(13) 0.0128(5) Uani 1 1 d . . . . .
H33 H 0.680027 0.717690 0.615252 0.015 Uiso 1 1 calc R U . . .
C34 C 0.67803(18) 0.86579(17) 0.61535(13) 0.0130(5) Uani 1 1 d . . . . .
H34 H 0.611946 0.852805 0.643311 0.016 Uiso 1 1 calc R U . . .
N31 N 0.74522(15) 0.80318(15) 0.51723(11) 0.0137(4) Uani 1 1 d . . . . .
N32 N 0.66792(15) 0.93090(14) 0.53956(11) 0.0138(4) Uani 1 1 d . . . . .
N33 N 0.75137(15) 0.89239(15) 0.66148(11) 0.0139(4) Uani 1 1 d . . . . .
N34 N 0.81482(15) 0.75637(14) 0.64293(11) 0.0130(4) Uani 1 1 d . . . . .
C35 C 0.61466(18) 1.02297(17) 0.52472(14) 0.0145(5) Uani 1 1 d . . . . .
H35A H 0.589634 1.039696 0.472341 0.017 Uiso 1 1 calc R U . . .
H35B H 0.556005 1.016414 0.560558 0.017 Uiso 1 1 calc R U . . .
C36 C 0.73313(18) 0.96603(17) 0.70040(13) 0.0139(5) Uani 1 1 d . . . . .
H36A H 0.774355 0.950877 0.746057 0.017 Uiso 1 1 calc R U . . .
H36B H 0.662205 0.964933 0.718049 0.017 Uiso 1 1 calc R U . . .
Eu2 Eu 0.53421(2) 0.42761(2) 0.71533(2) 0.01146(3) Uani 1 1 d . . . . .
O21M O 0.40340(14) 0.43399(16) 0.62615(11) 0.0258(4) Uani 1 1 d D . . . .
H211 H 0.4156(19) 0.414(2) 0.5868(12) 0.031 Uiso 1 1 d D U . . .
H212 H 0.3409(8) 0.438(2) 0.6331(16) 0.031 Uiso 1 1 d D U . . .
O22M O 0.50880(14) 0.26791(13) 0.70386(10) 0.0188(4) Uani 1 1 d D . . . .
H221 H 0.5449(19) 0.2221(15) 0.7294(13) 0.023 Uiso 1 1 d D U . . .
H222 H 0.488(2) 0.2535(19) 0.6655(11) 0.023 Uiso 1 1 d D U . . .
O23M O 0.70180(13) 0.34347(13) 0.72767(10) 0.0171(4) Uani 1 1 d D . . . .
H231 H 0.7049(19) 0.2844(8) 0.7522(14) 0.020 Uiso 1 1 d D U . . .
H232 H 0.7489(16) 0.3722(15) 0.7405(15) 0.020 Uiso 1 1 d D U . . .
O24M O 0.60498(14) 0.49520(13) 0.80628(11) 0.0213(4) Uani 1 1 d D . . . .
H241 H 0.625(2) 0.5525(9) 0.7918(16) 0.026 Uiso 1 1 d D U . . .
H242 H 0.6448(18) 0.4612(15) 0.8382(14) 0.026 Uiso 1 1 d D U . . .
O25M O 0.48050(15) 0.59564(13) 0.68059(11) 0.0224(4) Uani 1 1 d D . . . .
H251 H 0.492(2) 0.6344(16) 0.6370(8) 0.027 Uiso 1 1 d D U . . .
H252 H 0.457(2) 0.6274(17) 0.7103(12) 0.027 Uiso 1 1 d D U . . .
N2 N 0.67627(15) 0.48605(15) 0.58678(12) 0.0154(4) Uani 1 1 d . . . . .
O21N O 0.67190(13) 0.52855(12) 0.63887(10) 0.0173(4) Uani 1 1 d . . . . .
O22N O 0.60645(13) 0.42967(13) 0.58652(10) 0.0163(4) Uani 1 1 d . . . . .
O23N O 0.74573(14) 0.49795(14) 0.53929(11) 0.0234(4) Uani 1 1 d D . . . .
O41 O 0.55165(13) 0.30772(12) 0.84050(9) 0.0154(4) Uani 1 1 d . . . . .
O42 O 0.38885(13) 0.18511(13) 1.17103(10) 0.0195(4) Uani 1 1 d . . . . .
C41 C 0.52420(18) 0.24907(17) 0.90031(14) 0.0130(5) Uani 1 1 d . . . . .
C42 C 0.42067(18) 0.17581(17) 1.10959(14) 0.0142(5) Uani 1 1 d . . . . .
C43 C 0.53119(18) 0.13636(17) 1.01956(14) 0.0138(5) Uani 1 1 d . . . . .
H43 H 0.560855 0.069895 1.026881 0.017 Uiso 1 1 calc R U . . .
C44 C 0.42275(18) 0.14414(17) 0.99121(14) 0.0139(5) Uani 1 1 d . . . . .
H44 H 0.399766 0.080682 0.987329 0.017 Uiso 1 1 calc R U . . .
N41 N 0.58381(15) 0.20689(15) 0.95907(11) 0.0140(4) Uani 1 1 d . . . . .
N42 N 0.43101(15) 0.21421(15) 0.91708(12) 0.0146(4) Uani 1 1 d . . . . .
N43 N 0.36556(15) 0.17659(15) 1.04866(12) 0.0152(4) Uani 1 1 d . . . . .
N44 N 0.51874(15) 0.16089(15) 1.09084(11) 0.0142(4) Uani 1 1 d . . . . .
C45 C 0.35216(18) 0.23817(17) 0.86335(14) 0.0140(5) Uani 1 1 d . . . . .
H45A H 0.309225 0.181716 0.871500 0.017 Uiso 1 1 calc R U . . .
H45B H 0.381928 0.252046 0.810909 0.017 Uiso 1 1 calc R U . . .
C46 C 0.25840(18) 0.19350(18) 1.04751(15) 0.0162(5) Uani 1 1 d . . . . .
H46A H 0.231638 0.183768 1.100486 0.019 Uiso 1 1 calc R U . . .
H46B H 0.227823 0.145696 1.026341 0.019 Uiso 1 1 calc R U . . .
O51 O 0.38265(12) 0.43624(12) 0.78404(10) 0.0161(4) Uani 1 1 d . . . . .
O52 O 0.19390(13) 0.35281(13) 1.10438(10) 0.0190(4) Uani 1 1 d . . . . .
C51 C 0.31401(17) 0.41214(17) 0.83219(13) 0.0129(5) Uani 1 1 d . . . . .
C52 C 0.19618(17) 0.35975(18) 1.03569(14) 0.0147(5) Uani 1 1 d . . . . .
C53 C 0.20617(17) 0.31517(18) 0.92226(14) 0.0142(5) Uani 1 1 d . . . . .
H53 H 0.153698 0.272958 0.912870 0.017 Uiso 1 1 calc R U . . .
C54 C 0.16910(17) 0.42192(18) 0.90534(14) 0.0138(5) Uani 1 1 d . . . . .
H54 H 0.103222 0.432514 0.880405 0.017 Uiso 1 1 calc R U . . .
N51 N 0.29124(15) 0.32027(15) 0.87002(12) 0.0136(4) Uani 1 1 d . . . . .
N52 N 0.24853(15) 0.47413(14) 0.85426(11) 0.0133(4) Uani 1 1 d . . . . .
N53 N 0.16177(15) 0.43742(15) 0.98028(11) 0.0140(4) Uani 1 1 d . . . . .
N54 N 0.23025(15) 0.29023(15) 1.00228(12) 0.0147(4) Uani 1 1 d . . . . .
C55 C 0.24135(18) 0.57476(17) 0.81036(13) 0.0137(5) Uani 1 1 d . . . . .
H55A H 0.283908 0.584135 0.763245 0.016 Uiso 1 1 calc R U . . .
H55B H 0.171558 0.590837 0.795052 0.016 Uiso 1 1 calc R U . . .
C56 C 0.12285(18) 0.52522(17) 0.99595(14) 0.0146(5) Uani 1 1 d . . . . .
H56A H 0.062711 0.547573 0.965782 0.018 Uiso 1 1 calc R U . . .
H56B H 0.101950 0.510419 1.050614 0.018 Uiso 1 1 calc R U . . .
O61 O 0.40850(13) 0.70397(14) 0.77476(10) 0.0208(4) Uani 1 1 d . . . . .
O62 O 0.23665(13) 0.58964(12) 1.10199(9) 0.0161(4) Uani 1 1 d . . . . .
C61 C 0.34631(18) 0.70405(18) 0.82637(14) 0.0153(5) Uani 1 1 d . . . . .
C62 C 0.23615(17) 0.63306(17) 1.03390(14) 0.0132(5) Uani 1 1 d . . . . .
C63 C 0.20194(18) 0.67126(17) 0.90423(13) 0.0127(5) Uani 1 1 d . . . . .
H63 H 0.135509 0.691443 0.881362 0.015 Uiso 1 1 calc R U . . .
C64 C 0.25471(18) 0.75638(18) 0.92000(13) 0.0133(5) Uani 1 1 d . . . . .
H64 H 0.210644 0.815730 0.910238 0.016 Uiso 1 1 calc R U . . .
N61 N 0.27139(15) 0.64009(15) 0.85192(11) 0.0146(4) Uani 1 1 d . . . . .
N62 N 0.34044(15) 0.76947(15) 0.86797(11) 0.0149(4) Uani 1 1 d . . . . .
N63 N 0.27778(15) 0.71990(15) 1.00015(11) 0.0138(4) Uani 1 1 d . . . . .
N64 N 0.19254(15) 0.60256(15) 0.97877(11) 0.0137(4) Uani 1 1 d . . . . .
C65 C 0.40389(19) 0.85146(18) 0.85465(14) 0.0163(5) Uani 1 1 d . . . . .
H65A H 0.435345 0.863836 0.802821 0.020 Uiso 1 1 calc R U . . .
H65B H 0.362076 0.908998 0.856176 0.020 Uiso 1 1 calc R U . . .
C66 C 0.30908(18) 0.78133(18) 1.04472(14) 0.0140(5) Uani 1 1 d . . . . .
H66A H 0.287016 0.753546 1.098647 0.017 Uiso 1 1 calc R U . . .
H66B H 0.275801 0.845587 1.026256 0.017 Uiso 1 1 calc R U . . .
N3 N 1.03268(15) 0.78602(16) 0.00780(12) 0.0174(4) Uani 1 1 d . . . . .
O31N O 1.07200(15) 0.86513(14) -0.00002(11) 0.0264(4) Uani 1 1 d . . . . .
O32N O 1.03030(14) 0.72354(14) 0.07152(10) 0.0232(4) Uani 1 1 d . . . . .
O33N O 0.99676(15) 0.76737(15) -0.04835(11) 0.0278(5) Uani 1 1 d . . . . .
N4 N 0.87150(17) 0.57852(17) 0.33095(13) 0.0235(5) Uani 1 1 d . U . . .
O41N O 0.81036(18) 0.5494(2) 0.38353(14) 0.0556(8) Uani 1 1 d D U . . .
H41N H 0.803(2) 0.5346(10) 0.4325(6) 0.067 Uiso 1 1 d D U . . .
O42N O 0.84382(16) 0.63343(16) 0.26882(12) 0.0329(5) Uani 1 1 d . U . . .
O43N O 0.96127(16) 0.55545(16) 0.34116(13) 0.0351(5) Uani 1 1 d . U . . .
N5 N 0.46925(15) 0.27603(16) 0.50844(12) 0.0170(4) Uani 1 1 d . . . . .
O51N O 0.44157(15) 0.36157(14) 0.50021(11) 0.0258(4) Uani 1 1 d . . . . .
O52N O 0.46924(15) 0.21675(14) 0.57357(10) 0.0255(4) Uani 1 1 d . . . . .
O53N O 0.49552(15) 0.24772(15) 0.45114(11) 0.0267(4) Uani 1 1 d . . . . .
N6 N 0.63624(16) 0.07478(15) 0.83958(12) 0.0179(4) Uani 1 1 d . . . . .
O61N O 0.65437(15) 0.13844(14) 0.77788(11) 0.0264(4) Uani 1 1 d . . . . .
O62N O 0.54766(15) 0.05194(15) 0.85941(13) 0.0319(5) Uani 1 1 d . . . . .
O63N O 0.70470(16) 0.03495(15) 0.88071(12) 0.0317(5) Uani 1 1 d . . . . .
N7 N 1.0209(12) 1.0179(12) 0.4661(11) 0.080(3) Uani 0.25 1 d D U P A -1
O71N O 1.0129(13) 0.9578(11) 0.4290(10) 0.067(3) Uani 0.25 1 d D U P A -1
O72N O 1.0924(10) 1.0099(14) 0.5071(9) 0.070(3) Uani 0.25 1 d D U P A -1
O73N O 0.9701(12) 1.0936(10) 0.4481(9) 0.085(3) Uani 0.25 1 d D U P A -1
N7A N 1.0051(10) 1.0357(10) 0.4677(8) 0.075(3) Uani 0.25 1 d D U P B -2
O71A O 1.0635(12) 1.0493(14) 0.5125(10) 0.078(3) Uani 0.25 1 d D U P B -2
O72A O 1.0255(15) 0.9903(14) 0.4202(11) 0.071(3) Uani 0.25 1 d D U P B -2
O73A O 0.9194(11) 1.0689(15) 0.4688(10) 0.086(3) Uani 0.25 1 d D U P B -2
N8 N 0.4650(12) 0.5070(11) 0.9708(8) 0.077(3) Uani 0.25 1 d D U P C -1
O81N O 0.4769(11) 0.4493(10) 0.9318(8) 0.063(3) Uani 0.25 1 d D U P C -1
O82N O 0.5181(14) 0.5787(10) 0.9560(9) 0.082(3) Uani 0.25 1 d D U P C -1
O83N O 0.4052(9) 0.4912(13) 1.0253(7) 0.071(3) Uani 0.25 1 d D U P C -1
N8A N 0.4992(10) 0.5346(19) 0.9699(10) 0.077(3) Uani 0.25 1 d D U P D -2
O81A O 0.5822(12) 0.5709(14) 0.9581(9) 0.077(3) Uani 0.25 1 d D U P D -2
O82A O 0.4471(10) 0.5522(13) 1.0214(8) 0.078(3) Uani 0.25 1 d D U P D -2
O83A O 0.4684(12) 0.4958(13) 0.9229(9) 0.070(3) Uani 0.25 1 d D U P D -2
O1W O 0.82240(15) 1.18166(14) 0.27216(11) 0.0242(4) Uani 1 1 d D . . . .
H11W H 0.8745(13) 1.213(2) 0.2763(16) 0.029 Uiso 1 1 d D U . . .
H12W H 0.7823(16) 1.183(2) 0.3103(12) 0.029 Uiso 1 1 d D U . . .
O2W O 0.60322(17) 0.92085(17) 0.25308(16) 0.0404(6) Uani 1 1 d D . . . .
H21W H 0.5707(17) 0.955(2) 0.2783(16) 0.048 Uiso 1 1 d D U . . .
H22W H 0.570(2) 0.926(3) 0.2120(12) 0.048 Uiso 1 1 d D U . . .
O3W O 1.42778(17) 0.9303(2) 0.66904(13) 0.0426(6) Uani 1 1 d D . . . .
H31W H 1.4054(19) 0.8742(11) 0.6568(19) 0.051 Uiso 1 1 d D U . . .
H32W H 1.3781(13) 0.9681(12) 0.6445(6) 0.051 Uiso 1 1 d D U . . .
O4W O 0.86035(14) 0.43450(15) 0.75504(11) 0.0255(4) Uani 1 1 d D . . . .
H41W H 0.9224(10) 0.429(2) 0.7409(14) 0.031 Uiso 1 1 d D U . . .
H42W H 0.8599(19) 0.436(2) 0.8019(8) 0.031 Uiso 1 1 d D U . . .
O5W O 0.67665(15) 0.66618(14) 0.77615(11) 0.0238(4) Uani 1 1 d D . . . .
H51W H 0.7214(16) 0.657(2) 0.8102(14) 0.029 Uiso 1 1 d D U . . .
H52W H 0.6356(17) 0.7106(17) 0.7842(16) 0.029 Uiso 1 1 d D U . . .
O6W O 0.00478(16) 0.39241(19) 1.16646(12) 0.0389(6) Uani 1 1 d D . . . .
H61W H 0.0602(16) 0.368(2) 1.1539(17) 0.047 Uiso 1 1 d D U . . .
H62W H -0.0155(11) 0.357(2) 1.2102(6) 0.047 Uiso 1 1 d D U . . .

loop_
_atom_site_aniso_label
_atom_site_aniso_U_11
_atom_site_aniso_U_22
_atom_site_aniso_U_33
_atom_site_aniso_U_23
_atom_site_aniso_U_13
_atom_site_aniso_U_12
Eu1 0.01210(6) 0.01169(6) 0.00964(6) -0.00192(4) -0.00226(4) -0.00025(4)
O11M 0.0164(9) 0.0179(9) 0.0244(10) 0.0022(8) -0.0050(8) -0.0024(7)
O12M 0.0219(10) 0.0156(9) 0.0142(9) -0.0029(7) 0.0016(7) -0.0013(7)
O13M 0.0185(9) 0.0382(12) 0.0192(10) -0.0141(9) 0.0028(8) -0.0095(9)
O14M 0.0262(10) 0.0161(9) 0.0148(9) -0.0004(7) -0.0066(8) -0.0069(8)
O15M 0.0361(12) 0.0142(9) 0.0305(12) -0.0025(8) 0.0181(9) 0.0000(8)
N1 0.0169(11) 0.0149(11) 0.0182(11) 0.0019(8) -0.0055(8) -0.0036(9)
O11N 0.0209(9) 0.0138(9) 0.0207(10) -0.0029(7) -0.0050(7) 0.0004(7)
O12N 0.0225(10) 0.0206(10) 0.0182(9) -0.0050(7) -0.0056(7) 0.0037(8)
O13N 0.0272(11) 0.0226(10) 0.0320(12) 0.0000(8) -0.0198(9) -0.0024(8)
O11 0.0149(8) 0.0158(9) 0.0143(9) -0.0027(7) -0.0055(7) -0.0005(7)
O12 0.0202(9) 0.0230(10) 0.0117(9) -0.0057(7) -0.0014(7) -0.0030(7)
C11 0.0117(11) 0.0160(12) 0.0095(11) -0.0051(9) 0.0013(9) -0.0001(9)
C12 0.0108(11) 0.0139(12) 0.0164(12) -0.0049(9) -0.0035(9) 0.0027(9)
C13 0.0107(11) 0.0127(11) 0.0122(11) -0.0033(9) -0.0014(9) -0.0003(9)
C14 0.0112(11) 0.0144(12) 0.0100(11) -0.0016(9) -0.0021(8) 0.0004(9)
N11 0.0131(10) 0.0126(10) 0.0102(10) -0.0014(8) -0.0031(7) -0.0011(8)
N12 0.0130(10) 0.0110(10) 0.0135(10) -0.0025(8) -0.0058(8) -0.0005(8)
N13 0.0165(10) 0.0146(10) 0.0092(10) -0.0022(8) -0.0014(8) -0.0032(8)
N14 0.0156(10) 0.0136(10) 0.0100(10) -0.0028(8) -0.0027(8) -0.0021(8)
C15 0.0136(11) 0.0122(11) 0.0119(11) -0.0040(9) -0.0005(9) -0.0003(9)
C16 0.0141(11) 0.0146(12) 0.0112(11) -0.0003(9) -0.0033(9) -0.0005(9)
O21 0.0167(9) 0.0179(9) 0.0121(9) -0.0011(7) -0.0023(7) 0.0022(7)
O22 0.0162(9) 0.0257(10) 0.0127(9) -0.0062(7) -0.0029(7) -0.0030(7)
C21 0.0132(11) 0.0123(11) 0.0123(12) -0.0047(9) -0.0010(9) -0.0020(9)
C22 0.0167(12) 0.0096(11) 0.0129(12) 0.0005(9) -0.0027(9) -0.0005(9)
C23 0.0154(11) 0.0105(11) 0.0100(11) -0.0021(9) -0.0021(9) -0.0010(9)
C24 0.0145(11) 0.0112(11) 0.0106(11) -0.0008(9) -0.0019(9) -0.0016(9)
N21 0.0135(10) 0.0141(10) 0.0102(10) -0.0014(8) -0.0018(8) 0.0003(8)
N22 0.0119(10) 0.0156(10) 0.0106(10) -0.0016(8) -0.0018(7) -0.0001(8)
N23 0.0120(10) 0.0173(10) 0.0093(10) -0.0029(8) -0.0013(7) -0.0009(8)
N24 0.0128(10) 0.0173(10) 0.0108(10) -0.0036(8) -0.0018(8) -0.0022(8)
C25 0.0121(11) 0.0179(12) 0.0133(12) -0.0066(9) -0.0029(9) -0.0004(9)
C26 0.0148(12) 0.0132(12) 0.0125(12) -0.0007(9) -0.0011(9) -0.0019(9)
O31 0.0194(9) 0.0189(9) 0.0118(9) -0.0003(7) -0.0013(7) -0.0009(7)
O32 0.0208(9) 0.0194(9) 0.0176(9) -0.0074(7) -0.0085(7) -0.0002(7)
C31 0.0106(11) 0.0153(12) 0.0156(12) -0.0042(9) -0.0021(9) -0.0035(9)
C32 0.0152(12) 0.0136(12) 0.0110(11) -0.0011(9) 0.0007(9) -0.0037(9)
C33 0.0131(11) 0.0134(11) 0.0113(11) -0.0021(9) -0.0009(9) -0.0024(9)
C34 0.0134(11) 0.0118(11) 0.0134(12) -0.0025(9) -0.0023(9) -0.0016(9)
N31 0.0164(10) 0.0157(10) 0.0087(10) -0.0032(8) -0.0008(8) 0.0001(8)
N32 0.0180(10) 0.0122(10) 0.0111(10) -0.0028(8) -0.0020(8) -0.0005(8)
N33 0.0156(10) 0.0137(10) 0.0135(10) -0.0050(8) -0.0029(8) -0.0020(8)
N34 0.0118(10) 0.0136(10) 0.0137(10) -0.0035(8) -0.0032(8) -0.0006(8)
C35 0.0111(11) 0.0156(12) 0.0169(12) -0.0042(9) -0.0041(9) -0.0004(9)
C36 0.0181(12) 0.0141(12) 0.0097(11) -0.0035(9) -0.0004(9) -0.0019(9)
Eu2 0.01210(6) 0.01182(6) 0.01038(6) -0.00311(4) 0.00089(4) -0.00048(4)
O21M 0.0167(9) 0.0441(13) 0.0210(10) -0.0170(9) -0.0038(8) 0.0064(9)
O22M 0.0262(10) 0.0161(9) 0.0150(9) -0.0050(7) -0.0039(7) -0.0016(8)
O23M 0.0155(9) 0.0143(9) 0.0187(9) -0.0007(7) 0.0016(7) 0.0004(7)
O24M 0.0269(10) 0.0131(9) 0.0234(10) -0.0030(8) -0.0079(8) -0.0010(8)
O25M 0.0332(11) 0.0162(9) 0.0147(9) -0.0014(7) 0.0078(8) 0.0060(8)
N2 0.0151(10) 0.0120(10) 0.0168(11) -0.0005(8) 0.0001(8) 0.0013(8)
O21N 0.0210(9) 0.0132(9) 0.0181(9) -0.0051(7) 0.0005(7) -0.0026(7)
O22N 0.0158(9) 0.0175(9) 0.0160(9) -0.0052(7) 0.0011(7) -0.0048(7)
O23N 0.0210(10) 0.0220(10) 0.0259(11) -0.0061(8) 0.0124(8) -0.0046(8)
O41 0.0171(9) 0.0153(9) 0.0122(9) -0.0012(7) 0.0015(7) -0.0031(7)
O42 0.0221(9) 0.0209(10) 0.0148(9) -0.0043(7) 0.0043(7) -0.0010(8)
C41 0.0153(12) 0.0108(11) 0.0139(12) -0.0053(9) 0.0011(9) 0.0008(9)
C42 0.0166(12) 0.0070(11) 0.0176(13) -0.0010(9) 0.0021(9) -0.0036(9)
C43 0.0157(12) 0.0098(11) 0.0147(12) -0.0016(9) 0.0007(9) -0.0006(9)
C44 0.0164(12) 0.0102(11) 0.0141(12) -0.0022(9) 0.0009(9) -0.0004(9)
N41 0.0128(10) 0.0144(10) 0.0123(10) 0.0002(8) 0.0013(8) -0.0019(8)
N42 0.0146(10) 0.0142(10) 0.0132(10) -0.0008(8) -0.0001(8) -0.0017(8)
N43 0.0126(10) 0.0176(11) 0.0152(11) -0.0046(8) 0.0025(8) -0.0011(8)
N44 0.0142(10) 0.0160(10) 0.0120(10) -0.0032(8) 0.0018(8) -0.0033(8)
C45 0.0150(12) 0.0137(12) 0.0148(12) -0.0063(9) -0.0007(9) -0.0016(9)
C46 0.0134(12) 0.0147(12) 0.0178(13) 0.0001(10) 0.0035(9) -0.0035(9)
O51 0.0147(8) 0.0174(9) 0.0157(9) -0.0050(7) 0.0052(7) 0.0006(7)
O52 0.0211(9) 0.0226(10) 0.0124(9) -0.0035(7) 0.0012(7) -0.0014(8)
C51 0.0125(11) 0.0158(12) 0.0107(11) -0.0039(9) -0.0040(9) -0.0001(9)
C52 0.0105(11) 0.0168(12) 0.0166(12) -0.0043(10) 0.0013(9) -0.0034(9)
C53 0.0102(11) 0.0171(12) 0.0157(12) -0.0052(9) 0.0016(9) -0.0032(9)
C54 0.0097(11) 0.0186(12) 0.0134(12) -0.0050(9) 0.0000(9) -0.0022(9)
N51 0.0128(10) 0.0138(10) 0.0141(10) -0.0043(8) 0.0028(8) -0.0012(8)
N52 0.0133(10) 0.0136(10) 0.0120(10) -0.0021(8) 0.0018(8) -0.0014(8)
N53 0.0158(10) 0.0158(10) 0.0106(10) -0.0041(8) 0.0012(8) -0.0005(8)
N54 0.0163(10) 0.0148(10) 0.0116(10) -0.0014(8) 0.0014(8) 0.0002(8)
C55 0.0158(12) 0.0145(12) 0.0095(11) -0.0017(9) 0.0001(9) 0.0009(9)
C56 0.0124(11) 0.0157(12) 0.0159(12) -0.0050(9) 0.0012(9) -0.0013(9)
O61 0.0191(9) 0.0263(10) 0.0186(10) -0.0099(8) 0.0062(7) -0.0025(8)
O62 0.0179(9) 0.0172(9) 0.0106(8) 0.0008(7) -0.0013(7) -0.0018(7)
C61 0.0136(12) 0.0178(12) 0.0122(12) -0.0009(9) -0.0016(9) 0.0029(9)
C62 0.0092(11) 0.0137(12) 0.0170(12) -0.0051(9) -0.0005(9) 0.0021(9)
C63 0.0128(11) 0.0132(11) 0.0104(11) -0.0011(9) 0.0010(9) 0.0018(9)
C64 0.0135(11) 0.0150(12) 0.0097(11) -0.0006(9) -0.0012(9) 0.0009(9)
N61 0.0169(10) 0.0148(10) 0.0119(10) -0.0041(8) 0.0030(8) -0.0003(8)
N62 0.0150(10) 0.0185(11) 0.0109(10) -0.0036(8) 0.0000(8) -0.0019(8)
N63 0.0194(10) 0.0131(10) 0.0087(10) -0.0025(8) -0.0002(8) -0.0025(8)
N64 0.0152(10) 0.0150(10) 0.0093(10) -0.0007(8) 0.0006(8) -0.0028(8)
C65 0.0185(12) 0.0160(12) 0.0115(12) 0.0011(9) -0.0004(9) -0.0004(10)
C66 0.0150(12) 0.0155(12) 0.0123(12) -0.0051(9) 0.0011(9) -0.0015(9)
N3 0.0144(10) 0.0226(12) 0.0155(11) -0.0061(9) 0.0025(8) 0.0003(9)
O31N 0.0331(11) 0.0275(11) 0.0207(10) -0.0094(8) 0.0060(8) -0.0137(9)
O32N 0.0289(10) 0.0254(10) 0.0131(9) -0.0025(8) 0.0012(8) 0.0020(8)
O33N 0.0342(11) 0.0322(11) 0.0186(10) -0.0078(8) -0.0059(8) -0.0071(9)
N4 0.0237(12) 0.0192(11) 0.0238(12) -0.0002(9) 0.0042(9) -0.0024(9)
O41N 0.0343(13) 0.0671(18) 0.0396(15) 0.0234(13) 0.0175(11) 0.0091(12)
O42N 0.0360(12) 0.0331(12) 0.0236(11) 0.0043(9) -0.0080(9) -0.0094(10)
O43N 0.0240(11) 0.0343(12) 0.0397(13) 0.0011(10) 0.0022(9) 0.0006(9)
N5 0.0125(10) 0.0229(12) 0.0155(11) -0.0049(9) -0.0020(8) 0.0000(9)
O51N 0.0347(11) 0.0196(10) 0.0223(10) -0.0052(8) -0.0057(8) 0.0076(8)
O52N 0.0358(11) 0.0236(10) 0.0139(9) 0.0000(8) -0.0043(8) 0.0025(9)
O53N 0.0319(11) 0.0311(11) 0.0169(10) -0.0081(8) 0.0018(8) 0.0071(9)
N6 0.0226(11) 0.0146(11) 0.0178(11) -0.0064(9) -0.0004(9) -0.0026(9)
O61N 0.0352(11) 0.0197(10) 0.0198(10) 0.0007(8) 0.0035(8) 0.0016(8)
O62N 0.0211(10) 0.0303(12) 0.0421(13) -0.0063(10) 0.0038(9) -0.0052(9)
O63N 0.0308(11) 0.0288(11) 0.0290(12) 0.0050(9) -0.0127(9) -0.0035(9)
N7 0.060(5) 0.120(7) 0.078(5) -0.058(5) -0.008(4) -0.005(5)
O71N 0.048(5) 0.109(8) 0.071(5) -0.068(6) -0.010(4) 0.008(6)
O72N 0.051(5) 0.116(8) 0.066(5) -0.060(6) -0.013(4) -0.016(5)
O73N 0.064(6) 0.118(7) 0.088(5) -0.055(5) -0.002(5) -0.004(5)
N7A 0.057(5) 0.115(7) 0.076(5) -0.060(5) -0.007(4) 0.001(5)
O71A 0.062(6) 0.118(8) 0.073(5) -0.056(6) -0.010(5) -0.017(5)
O72A 0.049(5) 0.122(8) 0.065(5) -0.061(5) -0.009(4) -0.003(5)
O73A 0.060(6) 0.126(8) 0.091(6) -0.064(6) -0.007(5) 0.012(6)
N8 0.050(5) 0.131(8) 0.061(4) -0.050(5) -0.003(4) 0.015(5)
O81N 0.041(5) 0.117(9) 0.052(5) -0.059(6) 0.002(4) 0.006(6)
O82N 0.063(5) 0.127(8) 0.072(5) -0.057(6) -0.003(5) 0.016(6)
O83N 0.046(5) 0.127(9) 0.049(5) -0.046(6) -0.003(4) 0.035(6)
N8A 0.056(5) 0.128(8) 0.061(4) -0.051(5) -0.001(4) 0.012(5)
O81A 0.055(6) 0.127(9) 0.068(5) -0.061(6) 0.006(5) -0.002(6)
O82A 0.060(5) 0.131(9) 0.055(5) -0.049(6) 0.001(5) 0.030(5)
O83A 0.044(5) 0.134(9) 0.049(5) -0.055(6) -0.001(4) 0.009(6)
O1W 0.0286(11) 0.0232(10) 0.0216(10) -0.0073(8) 0.0012(8) -0.0034(8)
O2W 0.0330(13) 0.0275(12) 0.0599(17) -0.0115(11) 0.0002(11) 0.0011(10)
O3W 0.0293(12) 0.0772(19) 0.0227(12) -0.0150(12) -0.0054(9) -0.0071(12)
O4W 0.0214(10) 0.0345(12) 0.0216(10) -0.0095(9) 0.0002(8) -0.0013(9)
O5W 0.0305(11) 0.0209(10) 0.0212(10) -0.0075(8) -0.0007(8) -0.0012(8)
O6W 0.0228(11) 0.0712(18) 0.0153(10) -0.0012(11) 0.0012(8) 0.0076(11)

loop_
_atom_type_symbol
_atom_type_description
_atom_type_scat_dispersion_real
_atom_type_scat_dispersion_imag
_atom_type_scat_source
C C 0.0033 0.0016 'International Tables Vol C Tables 4.2.6.8 and 6.1.1.4'
H H 0.0000 0.0000 'International Tables Vol C Tables 4.2.6.8 and 6.1.1.4'
N N 0.0061 0.0033 'International Tables Vol C Tables 4.2.6.8 and 6.1.1.4'
O O 0.0106 0.0060 'International Tables Vol C Tables 4.2.6.8 and 6.1.1.4'
Eu Eu -0.1578 3.6682 'International Tables Vol C Tables 4.2.6.8 and 6.1.1.4'

loop_
_geom_angle_atom_site_label_1
_geom_angle_atom_site_label_2
_geom_angle_atom_site_label_3
_geom_angle
_geom_angle_site_symmetry_1
_geom_angle_site_symmetry_3
_geom_angle_publ_flag
O11M Eu1 N1 63.47(6) . . ?
O11M Eu1 O12N 69.23(6) . . ?
O12M Eu1 O11M 76.43(6) . . ?
O12M Eu1 O13M 70.37(7) . . ?
O12M Eu1 O14M 144.32(6) . . ?
O12M Eu1 N1 95.14(6) . . ?
O12M Eu1 O11N 119.70(6) . . ?
O12M Eu1 O12N 72.26(6) . . ?
O12M Eu1 O21 73.99(6) . . ?
O13M Eu1 O11M 132.50(6) . . ?
O13M Eu1 O14M 74.27(7) . . ?
O13M Eu1 N1 86.45(6) . . ?
O13M Eu1 O11N 101.17(6) . . ?
O13M Eu1 O12N 68.88(6) . . ?
O13M Eu1 O21 130.52(6) . . ?
O14M Eu1 O11M 134.25(6) . . ?
O14M Eu1 N1 87.20(6) . . ?
O14M Eu1 O11N 71.62(6) . . ?
O14M Eu1 O12N 99.40(6) . . ?
O14M Eu1 O21 129.39(6) . . ?
O15M Eu1 O11M 80.37(7) . . ?
O15M Eu1 O12M 141.35(6) . . ?
O15M Eu1 O13M 144.52(7) . . ?
O15M Eu1 O14M 71.73(7) . . ?
O15M Eu1 N1 101.62(7) . . ?
O15M Eu1 O11N 77.50(7) . . ?
O15M Eu1 O12N 126.55(7) . . ?
O15M Eu1 O21 68.57(6) . . ?
O11N Eu1 O11M 67.34(6) . . ?
O11N Eu1 N1 25.57(6) . . ?
O11N Eu1 O12N 50.72(6) . . ?
O12N Eu1 N1 25.36(6) . . ?
O11 Eu1 O11M 141.64(6) . . ?
O11 Eu1 O12M 90.56(6) . . ?
O11 Eu1 O13M 72.32(6) . . ?
O11 Eu1 O14M 74.17(6) . . ?
O11 Eu1 O15M 88.81(7) . . ?
O11 Eu1 N1 154.73(6) . . ?
O11 Eu1 O11N 145.62(6) . . ?
O11 Eu1 O12N 140.90(6) . . ?
O11 Eu1 O21 74.89(6) . . ?
O21 Eu1 O11M 66.87(6) . . ?
O21 Eu1 N1 130.32(6) . . ?
O21 Eu1 O11N 126.26(6) . . ?
O21 Eu1 O12N 129.33(6) . . ?
Eu1 O11M H111 116.7(18) . . ?
Eu1 O11M H112 126.3(19) . . ?
H111 O11M H112 110.4(16) . . ?
Eu1 O12M H121 117.0(19) . . ?
Eu1 O12M H122 118.6(19) . . ?
H121 O12M H122 108.9(15) . . ?
Eu1 O13M H131 125.1(18) . . ?
Eu1 O13M H132 125.3(18) . . ?
H131 O13M H132 108.8(16) . . ?
Eu1 O14M H141 123.9(17) . . ?
Eu1 O14M H142 124.5(17) . . ?
H141 O14M H142 110.1(16) . . ?
Eu1 O15M H151 120.8(19) . . ?
Eu1 O15M H152 121(2) . . ?
H151 O15M H152 108.9(13) . . ?
O11N N1 Eu1 57.43(11) . . ?
O12N N1 Eu1 60.27(12) . . ?
O12N N1 O11N 116.99(19) . . ?
O13N N1 Eu1 170.07(17) . . ?
O13N N1 O11N 120.9(2) . . ?
O13N N1 O12N 122.1(2) . . ?
N1 O11N Eu1 97.01(13) . . ?
N1 O12N Eu1 94.36(14) . . ?
C11 O11 Eu1 157.93(16) . . ?
O11 C11 N11 125.1(2) . . ?
O11 C11 N12 125.7(2) . . ?
N11 C11 N12 109.2(2) . . ?
O12 C12 N13 126.5(2) . . ?
O12 C12 N14 125.5(2) . . ?
N14 C12 N13 107.9(2) . . ?
C14 C13 H13 111.7 . . ?
N11 C13 H13 111.7 . . ?
N11 C13 C14 103.40(18) . . ?
N14 C13 H13 111.7 . . ?
N14 C13 C14 103.49(18) . . ?
N14 C13 N11 114.28(19) . . ?
C13 C14 H14 111.8 . . ?
N12 C14 C13 102.60(18) . . ?
N12 C14 H14 111.8 . . ?
N12 C14 N13 115.19(19) . . ?
N13 C14 C13 102.91(18) . . ?
N13 C14 H14 111.8 . . ?
C11 N11 C13 111.48(19) . . ?
C11 N11 C36 123.0(2) . 2_776 ?
C36 N11 C13 122.07(19) 2_776 . ?
C11 N12 C14 112.53(19) . . ?
C11 N12 C15 123.93(19) . . ?
C15 N12 C14 123.45(19) . . ?
C12 N13 C14 111.78(19) . . ?
C12 N13 C16 121.7(2) . . ?
C16 N13 C14 124.3(2) . . ?
C12 N14 C13 112.9(2) . . ?
C12 N14 C35 123.6(2) . 2_776 ?
C13 N14 C35 122.7(2) . 2_776 ?
N12 C15 H15A 108.9 . . ?
N12 C15 H15B 108.9 . . ?
H15A C15 H15B 107.7 . . ?
N21 C15 N12 113.33(19) . . ?
N21 C15 H15A 108.9 . . ?
N21 C15 H15B 108.9 . . ?
N13 C16 H16A 109.0 . . ?
N13 C16 H16B 109.0 . . ?
N13 C16 N24 112.91(19) . . ?
H16A C16 H16B 107.8 . . ?
N24 C16 H16A 109.0 . . ?
N24 C16 H16B 109.0 . . ?
C21 O21 Eu1 157.27(16) . . ?
O21 C21 N21 125.3(2) . . ?
O21 C21 N22 125.3(2) . . ?
N22 C21 N21 109.4(2) . . ?
O22 C22 N23 125.3(2) . . ?
O22 C22 N24 126.4(2) . . ?
N24 C22 N23 108.3(2) . . ?
C24 C23 H23 111.7 . . ?
N21 C23 H23 111.7 . . ?
N21 C23 C24 102.89(18) . . ?
N21 C23 N24 115.25(19) . . ?
N24 C23 H23 111.7 . . ?
N24 C23 C24 102.92(18) . . ?
C23 C24 H24 111.7 . . ?
N22 C24 C23 102.78(18) . . ?
N22 C24 H24 111.7 . . ?
N23 C24 C23 103.04(18) . . ?
N23 C24 H24 111.7 . . ?
N23 C24 N22 115.36(19) . . ?
C15 N21 C23 124.81(19) . . ?
C21 N21 C15 122.5(2) . . ?
C21 N21 C23 112.7(2) . . ?
C21 N22 C24 111.21(19) . . ?
C21 N22 C25 121.6(2) . . ?
C25 N22 C24 122.82(19) . . ?
C22 N23 C24 112.5(2) . . ?
C22 N23 C26 123.7(2) . . ?
C24 N23 C26 123.76(19) . . ?
C22 N24 C16 123.2(2) . . ?
C22 N24 C23 111.85(19) . . ?
C23 N24 C16 122.9(2) . . ?
N22 C25 H25A 108.8 . . ?
N22 C25 H25B 108.8 . . ?
H25A C25 H25B 107.7 . . ?
N31 C25 N22 113.79(19) . . ?
N31 C25 H25A 108.8 . . ?
N31 C25 H25B 108.8 . . ?
N23 C26 H26A 109.0 . . ?
N23 C26 H26B 109.0 . . ?
N23 C26 N34 113.03(19) . . ?
H26A C26 H26B 107.8 . . ?
N34 C26 H26A 109.0 . . ?
N34 C26 H26B 109.0 . . ?
O31 C31 N31 126.0(2) . . ?
O31 C31 N32 125.4(2) . . ?
N31 C31 N32 108.5(2) . . ?
O32 C32 N33 126.3(2) . . ?
O32 C32 N34 125.5(2) . . ?
N34 C32 N33 108.1(2) . . ?
C34 C33 H33 112.0 . . ?
N31 C33 H33 112.0 . . ?
N31 C33 C34 102.95(18) . . ?
N34 C33 H33 112.0 . . ?
N34 C33 C34 103.47(18) . . ?
N34 C33 N31 113.73(19) . . ?
C33 C34 H34 111.7 . . ?
N32 C34 C33 102.99(19) . . ?
N32 C34 H34 111.7 . . ?
N32 C34 N33 115.27(19) . . ?
N33 C34 C33 102.93(18) . . ?
N33 C34 H34 111.7 . . ?
C25 N31 C33 123.2(2) . . ?
C31 N31 C25 123.4(2) . . ?
C31 N31 C33 112.7(2) . . ?
C31 N32 C34 112.5(2) . . ?
C31 N32 C35 124.1(2) . . ?
C35 N32 C34 123.3(2) . . ?
C32 N33 C34 112.14(19) . . ?
C32 N33 C36 122.0(2) . . ?
C36 N33 C34 123.3(2) . . ?
C32 N34 C26 123.4(2) . . ?
C32 N34 C33 112.69(19) . . ?
C33 N34 C26 121.23(19) . . ?
N14 C35 N32 114.34(19) 2_776 . ?
N14 C35 H35A 108.7 2_776 . ?
N14 C35 H35B 108.7 2_776 . ?
N32 C35 H35A 108.7 . . ?
N32 C35 H35B 108.7 . . ?
H35A C35 H35B 107.6 . . ?
N11 C36 H36A 108.9 2_776 . ?
N11 C36 H36B 108.9 2_776 . ?
N33 C36 N11 113.38(19) . 2_776 ?
N33 C36 H36A 108.9 . . ?
N33 C36 H36B 108.9 . . ?
H36A C36 H36B 107.7 . . ?
O21M Eu2 O23M 130.67(6) . . ?
O21M Eu2 N2 89.16(6) . . ?
O21M Eu2 O21N 105.71(7) . . ?
O21M Eu2 O22N 68.98(6) . . ?
O21M Eu2 O41 126.04(7) . . ?
O22M Eu2 O21M 70.35(7) . . ?
O22M Eu2 O23M 73.66(6) . . ?
O22M Eu2 O25M 147.11(7) . . ?
O22M Eu2 N2 96.64(6) . . ?
O22M Eu2 O21N 120.41(6) . . ?
O22M Eu2 O22N 75.14(6) . . ?
O22M Eu2 O41 70.07(6) . . ?
O23M Eu2 N2 62.68(6) . . ?
O23M Eu2 O21N 66.09(6) . . ?
O24M Eu2 O21M 148.29(7) . . ?
O24M Eu2 O22M 136.40(6) . . ?
O24M Eu2 O23M 79.93(6) . . ?
O24M Eu2 O25M 74.38(7) . . ?
O24M Eu2 N2 101.27(6) . . ?
O24M Eu2 O21N 76.94(6) . . ?
O24M Eu2 O22N 126.72(6) . . ?
O24M Eu2 O41 68.02(6) . . ?
O25M Eu2 O21M 76.85(7) . . ?
O25M Eu2 O23M 133.49(6) . . ?
O25M Eu2 N2 85.06(6) . . ?
O25M Eu2 O21N 70.66(6) . . ?
O25M Eu2 O22N 95.60(6) . . ?
O25M Eu2 O41 131.78(6) . . ?
O21N Eu2 N2 25.69(6) . . ?
O22N Eu2 O23M 70.01(6) . . ?
O22N Eu2 N2 25.66(6) . . ?
O22N Eu2 O21N 51.05(5) . . ?
O41 Eu2 O23M 67.77(6) . . ?
O41 Eu2 N2 130.43(6) . . ?
O41 Eu2 O21N 125.58(6) . . ?
O41 Eu2 O22N 130.96(6) . . ?
O51 Eu2 O21M 74.30(6) . . ?
O51 Eu2 O22M 94.90(6) . . ?
O51 Eu2 O23M 141.89(6) . . ?
O51 Eu2 O24M 84.96(6) . . ?
O51 Eu2 O25M 73.52(6) . . ?
O51 Eu2 N2 155.29(6) . . ?
O51 Eu2 O21N 143.02(6) . . ?
O51 Eu2 O22N 143.20(6) . . ?
O51 Eu2 O41 74.15(6) . . ?
Eu2 O21M H211 120.1(18) . . ?
Eu2 O21M H212 129.1(19) . . ?
H211 O21M H212 108.5(16) . . ?
Eu2 O22M H221 117.9(18) . . ?
Eu2 O22M H222 127.0(18) . . ?
H221 O22M H222 109.6(15) . . ?
Eu2 O23M H231 118.1(18) . . ?
Eu2 O23M H232 116.8(18) . . ?
H231 O23M H232 109.0(15) . . ?
Eu2 O24M H241 119.0(19) . . ?
Eu2 O24M H242 119.5(19) . . ?
H241 O24M H242 109.3(16) . . ?
Eu2 O25M H251 123.4(18) . . ?
Eu2 O25M H252 127.0(18) . . ?
H251 O25M H252 108.8(16) . . ?
O21N N2 Eu2 59.49(11) . . ?
O21N N2 O22N 117.0(2) . . ?
O22N N2 Eu2 58.55(11) . . ?
O23N N2 Eu2 169.30(16) . . ?
O23N N2 O21N 121.5(2) . . ?
O23N N2 O22N 121.5(2) . . ?
N2 O21N Eu2 94.82(13) . . ?
N2 O22N Eu2 95.78(13) . . ?
C41 O41 Eu2 157.10(16) . . ?
O41 C41 N41 125.0(2) . . ?
O41 C41 N42 125.8(2) . . ?
N41 C41 N42 109.2(2) . . ?
O42 C42 N43 126.5(2) . . ?
O42 C42 N44 125.4(2) . . ?
N43 C42 N44 108.1(2) . . ?
C44 C43 H43 111.7 . . ?
N41 C43 H43 111.7 . . ?
N41 C43 C44 103.33(19) . . ?
N44 C43 H43 111.7 . . ?
N44 C43 C44 103.03(19) . . ?
N44 C43 N41 114.8(2) . . ?
C43 C44 H44 111.7 . . ?
N42 C44 C43 102.68(19) . . ?
N42 C44 H44 111.7 . . ?
N43 C44 C43 103.11(19) . . ?
N43 C44 H44 111.7 . . ?
N43 C44 N42 115.1(2) . . ?
C41 N41 C43 112.00(19) . . ?
C41 N41 C66 123.1(2) . 2_667 ?
C66 N41 C43 124.0(2) 2_667 . ?
C41 N42 C44 112.7(2) . . ?
C41 N42 C45 122.9(2) . . ?
C45 N42 C44 124.2(2) . . ?
C42 N43 C44 112.3(2) . . ?
C42 N43 C46 123.2(2) . . ?
C44 N43 C46 123.8(2) . . ?
C42 N44 C43 112.4(2) . . ?
C42 N44 C65 122.0(2) . 2_667 ?
C43 N44 C65 124.0(2) . 2_667 ?
N42 C45 H45A 109.0 . . ?
N42 C45 H45B 109.0 . . ?
N42 C45 N51 113.0(2) . . ?
H45A C45 H45B 107.8 . . ?
N51 C45 H45A 109.0 . . ?
N51 C45 H45B 109.0 . . ?
N43 C46 H46A 109.1 . . ?
N43 C46 H46B 109.1 . . ?
N43 C46 N54 112.6(2) . . ?
H46A C46 H46B 107.8 . . ?
N54 C46 H46A 109.1 . . ?
N54 C46 H46B 109.1 . . ?
C51 O51 Eu2 159.78(16) . . ?
O51 C51 N51 125.5(2) . . ?
O51 C51 N52 124.9(2) . . ?
N51 C51 N52 109.6(2) . . ?
O52 C52 N53 125.4(2) . . ?
O52 C52 N54 125.9(2) . . ?
N53 C52 N54 108.7(2) . . ?
C54 C53 H53 111.7 . . ?
N51 C53 H53 111.7 . . ?
N51 C53 C54 102.95(19) . . ?
N51 C53 N54 114.7(2) . . ?
N54 C53 H53 111.7 . . ?
N54 C53 C54 103.33(19) . . ?
C53 C54 H54 111.7 . . ?
N52 C54 C53 102.96(18) . . ?
N52 C54 H54 111.7 . . ?
N53 C54 C53 102.88(19) . . ?
N53 C54 H54 111.7 . . ?
N53 C54 N52 115.24(19) . . ?
C45 N51 C53 124.5(2) . . ?
C51 N51 C45 122.7(2) . . ?
C51 N51 C53 112.6(2) . . ?
C51 N52 C54 111.1(2) . . ?
C51 N52 C55 120.6(2) . . ?
C55 N52 C54 124.8(2) . . ?
C52 N53 C54 112.5(2) . . ?
C52 N53 C56 123.0(2) . . ?
C54 N53 C56 124.5(2) . . ?
C52 N54 C46 121.6(2) . . ?
C52 N54 C53 111.5(2) . . ?
C53 N54 C46 124.4(2) . . ?
N52 C55 H55A 109.0 . . ?
N52 C55 H55B 109.0 . . ?
H55A C55 H55B 107.8 . . ?
N61 C55 N52 113.06(19) . . ?
N61 C55 H55A 109.0 . . ?
N61 C55 H55B 109.0 . . ?
N53 C56 H56A 108.7 . . ?
N53 C56 H56B 108.7 . . ?
H56A C56 H56B 107.6 . . ?
N64 C56 N53 114.3(2) . . ?
N64 C56 H56A 108.7 . . ?
N64 C56 H56B 108.7 . . ?
O61 C61 N61 126.6(2) . . ?
O61 C61 N62 125.2(2) . . ?
N62 C61 N61 108.2(2) . . ?
O62 C62 N63 126.2(2) . . ?
O62 C62 N64 125.5(2) . . ?
N63 C62 N64 108.2(2) . . ?
C64 C63 H63 111.9 . . ?
N61 C63 H63 111.9 . . ?
N61 C63 C64 103.36(19) . . ?
N64 C63 H63 111.9 . . ?
N64 C63 C64 103.49(19) . . ?
N64 C63 N61 113.81(19) . . ?
C63 C64 H64 111.8 . . ?
N62 C64 C63 103.24(19) . . ?
N62 C64 H64 111.8 . . ?
N62 C64 N63 114.7(2) . . ?
N63 C64 C63 103.01(19) . . ?
N63 C64 H64 111.8 . . ?
C55 N61 C63 120.9(2) . . ?
C61 N61 C55 122.9(2) . . ?
C61 N61 C63 111.6(2) . . ?
C61 N62 C64 112.6(2) . . ?
C61 N62 C65 124.3(2) . . ?
C64 N62 C65 122.5(2) . . ?
C62 N63 C64 112.38(19) . . ?
C62 N63 C66 121.4(2) . . ?
C66 N63 C64 122.8(2) . . ?
C56 N64 C63 122.6(2) . . ?
C62 N64 C56 123.0(2) . . ?
C62 N64 C63 112.4(2) . . ?
N44 C65 N62 113.8(2) 2_667 . ?
N44 C65 H65A 108.8 2_667 . ?
N44 C65 H65B 108.8 2_667 . ?
N62 C65 H65A 108.8 . . ?
N62 C65 H65B 108.8 . . ?
H65A C65 H65B 107.7 . . ?
N41 C66 H66A 108.9 2_667 . ?
N41 C66 H66B 108.9 2_667 . ?
N63 C66 N41 113.2(2) . 2_667 ?
N63 C66 H66A 108.9 . . ?
N63 C66 H66B 108.9 . . ?
H66A C66 H66B 107.7 . . ?
O31N N3 O32N 120.6(2) . . ?
O31N N3 O33N 120.0(2) . . ?
O33N N3 O32N 119.3(2) . . ?
O41N N4 O42N 119.9(2) . . ?
O41N N4 O43N 119.1(2) . . ?
O43N N4 O42N 120.9(2) . . ?
N4 O41N H41N 143(2) . . ?
O51N N5 O52N 120.7(2) . . ?
O51N N5 O53N 120.0(2) . . ?
O52N N5 O53N 119.3(2) . . ?
O62N N6 O61N 119.7(2) . . ?
O63N N6 O61N 120.5(2) . . ?
O63N N6 O62N 119.8(2) . . ?
O72N N7 O71N 118.7(7) . . ?
O72N N7 O73N 121.0(8) . . ?
O73N N7 O71N 118.5(7) . . ?
O71A N7A O72A 124.7(15) . . ?
O71A N7A O73A 118.7(15) . . ?
O73A N7A O72A 116.6(14) . . ?
O82N N8 O81N 118.8(7) . . ?
O83N N8 O81N 120.6(7) . . ?
O83N N8 O82N 120.5(7) . . ?
O81A N8A O83A 118.7(14) . . ?
O82A N8A O81A 116.4(15) . . ?
O82A N8A O83A 124.0(15) . . ?
H11W O1W H12W 106.8(15) . . ?
H21W O2W H22W 106.4(15) . . ?
H31W O3W H32W 93.1(10) . . ?
H41W O4W H42W 106.7(15) . . ?
H51W O5W H52W 106.4(15) . . ?
H61W O6W H62W 108.1(16) . . ?

loop_
_geom_bond_atom_site_label_1
_geom_bond_atom_site_label_2
_geom_bond_distance
_geom_bond_site_symmetry_2
_geom_bond_publ_flag
Eu1 O11M 2.4950(18) . yes
Eu1 O12M 2.4084(18) . yes
Eu1 O13M 2.4310(18) . yes
Eu1 O14M 2.4337(18) . yes
Eu1 O15M 2.3899(19) . yes
Eu1 N1 2.920(2) . ?
Eu1 O11N 2.4795(17) . yes
Eu1 O12N 2.5434(18) . yes
Eu1 O11 2.3764(16) . yes
Eu1 O21 2.4753(17) . yes
O11M H111 0.842(10) . ?
O11M H112 0.842(10) . ?
O12M H121 0.847(10) . ?
O12M H122 0.848(10) . ?
O13M H131 0.844(10) . ?
O13M H132 0.849(10) . ?
O14M H141 0.843(10) . ?
O14M H142 0.843(10) . ?
O15M H151 0.853(7) . ?
O15M H152 0.847(7) . ?
N1 O11N 1.270(3) . ?
N1 O12N 1.255(3) . ?
N1 O13N 1.231(3) . ?
O11 C11 1.236(3) . ?
O12 C12 1.219(3) . ?
C11 N11 1.354(3) . ?
C11 N12 1.360(3) . ?
C12 N13 1.371(3) . ?
C12 N14 1.369(3) . ?
C13 H13 1.0000 . ?
C13 C14 1.548(3) . ?
C13 N11 1.460(3) . ?
C13 N14 1.432(3) . ?
C14 H14 1.0000 . ?
C14 N12 1.449(3) . ?
C14 N13 1.456(3) . ?
N11 C36 1.455(3) 2_776 ?
N12 C15 1.446(3) . ?
N13 C16 1.449(3) . ?
N14 C35 1.434(3) 2_776 ?
C15 H15A 0.9900 . ?
C15 H15B 0.9900 . ?
C15 N21 1.438(3) . ?
C16 H16A 0.9900 . ?
C16 H16B 0.9900 . ?
C16 N24 1.454(3) . ?
O21 C21 1.230(3) . ?
O22 C22 1.224(3) . ?
C21 N21 1.357(3) . ?
C21 N22 1.357(3) . ?
C22 N23 1.368(3) . ?
C22 N24 1.364(3) . ?
C23 H23 1.0000 . ?
C23 C24 1.554(3) . ?
C23 N21 1.444(3) . ?
C23 N24 1.448(3) . ?
C24 H24 1.0000 . ?
C24 N22 1.471(3) . ?
C24 N23 1.437(3) . ?
N22 C25 1.458(3) . ?
N23 C26 1.445(3) . ?
C25 H25A 0.9900 . ?
C25 H25B 0.9900 . ?
C25 N31 1.447(3) . ?
C26 H26A 0.9900 . ?
C26 H26B 0.9900 . ?
C26 N34 1.446(3) . ?
O31 C31 1.234(3) . ?
O32 C32 1.225(3) . ?
C31 N31 1.354(3) . ?
C31 N32 1.364(3) . ?
C32 N33 1.371(3) . ?
C32 N34 1.365(3) . ?
C33 H33 1.0000 . ?
C33 C34 1.551(3) . ?
C33 N31 1.453(3) . ?
C33 N34 1.442(3) . ?
C34 H34 1.0000 . ?
C34 N32 1.448(3) . ?
C34 N33 1.454(3) . ?
N32 C35 1.447(3) . ?
N33 C36 1.442(3) . ?
C35 H35A 0.9900 . ?
C35 H35B 0.9900 . ?
C36 H36A 0.9900 . ?
C36 H36B 0.9900 . ?
Eu2 O21M 2.4309(18) . yes
Eu2 O22M 2.4111(18) . yes
Eu2 O23M 2.5023(17) . yes
Eu2 O24M 2.3946(18) . yes
Eu2 O25M 2.4188(18) . yes
Eu2 N2 2.909(2) . ?
Eu2 O21N 2.5152(18) . yes
Eu2 O22N 2.4945(17) . yes
Eu2 O41 2.4664(17) . yes
Eu2 O51 2.3572(17) . yes
O21M H211 0.851(10) . ?
O21M H212 0.845(10) . ?
O22M H221 0.844(10) . ?
O22M H222 0.844(10) . ?
O23M H231 0.846(10) . ?
O23M H232 0.845(10) . ?
O24M H241 0.845(10) . ?
O24M H242 0.845(10) . ?
O25M H251 0.848(10) . ?
O25M H252 0.847(10) . ?
N2 O21N 1.266(3) . ?
N2 O22N 1.266(3) . ?
N2 O23N 1.227(3) . ?
O41 C41 1.232(3) . ?
O42 C42 1.222(3) . ?
C41 N41 1.356(3) . ?
C41 N42 1.356(3) . ?
C42 N43 1.361(3) . ?
C42 N44 1.368(3) . ?
C43 H43 1.0000 . ?
C43 C44 1.556(3) . ?
C43 N41 1.453(3) . ?
C43 N44 1.442(3) . ?
C44 H44 1.0000 . ?
C44 N42 1.449(3) . ?
C44 N43 1.442(3) . ?
N41 C66 1.450(3) 2_667 ?
N42 C45 1.442(3) . ?
N43 C46 1.449(3) . ?
N44 C65 1.443(3) 2_667 ?
C45 H45A 0.9900 . ?
C45 H45B 0.9900 . ?
C45 N51 1.443(3) . ?
C46 H46A 0.9900 . ?
C46 H46B 0.9900 . ?
C46 N54 1.455(3) . ?
O51 C51 1.234(3) . ?
O52 C52 1.229(3) . ?
C51 N51 1.353(3) . ?
C51 N52 1.357(3) . ?
C52 N53 1.365(3) . ?
C52 N54 1.366(3) . ?
C53 H53 1.0000 . ?
C53 C54 1.551(3) . ?
C53 N51 1.444(3) . ?
C53 N54 1.453(3) . ?
C54 H54 1.0000 . ?
C54 N52 1.467(3) . ?
C54 N53 1.445(3) . ?
N52 C55 1.452(3) . ?
N53 C56 1.448(3) . ?
C55 H55A 0.9900 . ?
C55 H55B 0.9900 . ?
C55 N61 1.444(3) . ?
C56 H56A 0.9900 . ?
C56 H56B 0.9900 . ?
C56 N64 1.442(3) . ?
O61 C61 1.230(3) . ?
O62 C62 1.226(3) . ?
C61 N61 1.368(3) . ?
C61 N62 1.365(3) . ?
C62 N63 1.362(3) . ?
C62 N64 1.368(3) . ?
C63 H63 1.0000 . ?
C63 C64 1.543(3) . ?
C63 N61 1.452(3) . ?
C63 N64 1.447(3) . ?
C64 H64 1.0000 . ?
C64 N62 1.441(3) . ?
C64 N63 1.454(3) . ?
N62 C65 1.444(3) . ?
N63 C66 1.445(3) . ?
C65 H65A 0.9900 . ?
C65 H65B 0.9900 . ?
C66 H66A 0.9900 . ?
C66 H66B 0.9900 . ?
N3 O31N 1.246(3) . ?
N3 O32N 1.258(3) . ?
N3 O33N 1.251(3) . ?
N4 O41N 1.225(3) . ?
N4 O42N 1.252(3) . ?
N4 O43N 1.245(3) . ?
O41N H41N 0.862(9) . ?
N5 O51N 1.245(3) . ?
N5 O52N 1.256(3) . ?
N5 O53N 1.256(3) . ?
N6 O61N 1.260(3) . ?
N6 O62N 1.256(3) . ?
N6 O63N 1.233(3) . ?
N7 O71N 1.250(7) . ?
N7 O72N 1.227(7) . ?
N7 O73N 1.236(7) . ?
N7A O71A 1.218(7) . ?
N7A O72A 1.241(8) . ?
N7A O73A 1.229(8) . ?
N8 O81N 1.240(7) . ?
N8 O82N 1.238(7) . ?
N8 O83N 1.225(7) . ?
N8A O81A 1.234(8) . ?
N8A O82A 1.223(8) . ?
N8A O83A 1.239(8) . ?
O1W H11W 0.862(10) . ?
O1W H12W 0.866(10) . ?
O2W H21W 0.856(10) . ?
O2W H22W 0.875(10) . ?
O3W H31W 0.960(8) . ?
O3W H32W 0.898(8) . ?
O4W H41W 0.868(10) . ?
O4W H42W 0.862(10) . ?
O5W H51W 0.863(10) . ?
O5W H52W 0.868(10) . ?
O6W H61W 0.862(10) . ?
O6W H62W 0.860(10) . ?
